data_7005196
loop_
_publ_author_name
'Jim\'enez, Claudio A'
'Belmar, Julio B.'
'Alderete, Joel'
'Delgado, Fernando S.'
'L\'opez-Rodr\'iguez, Mat\'ias'
'Pe\~na, Octavio'
'Julve, Miguel'
'Ruiz-Perez, Catalina'

_publ_section_title
;
 New anionic cobalt complexes using highly hindered bis-amides with
 varying donor abilities as ligands.
;
_journal_issue 21
_journal_name_full 'Dalton transactions (Cambridge, England : 2003)'
_journal_page_first 2135
_journal_page_last 2144
_journal_paper_doi 10.1039/b617604f
_journal_year 2007
_chemical_formula_sum 'C36 H48 Co N2 Na O6'
_chemical_formula_weight 686.68
_chemical_name_systematic
;
?
;
_space_group_IT_number 14
_symmetry_cell_setting monoclinic
_symmetry_Int_Tables_number 14
_symmetry_space_group_name_Hall '-P 2ybc'
_symmetry_space_group_name_H-M 'P 1 21/c 1'
_atom_sites_solution_hydrogens geom
_atom_sites_solution_primary direct
_atom_sites_solution_secondary difmap
_audit_creation_method SHELXL-97
_cell_angle_alpha 90.00
_cell_angle_beta 106.593(8)
_cell_angle_gamma 90.00
_cell_formula_units_Z 4
_cell_length_a 17.724(3)
_cell_length_b 11.2234(10)
_cell_length_c 19.6969(10)
_cell_measurement_temperature 293(2)
_cell_volume 3755.0(8)
_computing_cell_refinement 'Dirax/lsq (Duisenberg & Schreurs, 1989-2000)'
_computing_data_collection 'Collect (Nonius BV, 1997-2000)'
_computing_data_reduction 'EvalCCD (Duisenberg & Schreurs 1990-2000)'
_computing_molecular_graphics 'Ortep-3 for Windows (Farrugia, 1997)'
_computing_publication_material 'WinGX publication routines (Farrugia, 1999)'
_computing_structure_refinement 'SHELXL-97 (Sheldrick, 1997)'
_computing_structure_solution 'SHELXS-97 (Sheldrick, 1997)'
_diffrn_ambient_temperature 293(2)
_diffrn_detector 'CCD plate'
_diffrn_detector_area_resol_mean 9
_diffrn_measured_fraction_theta_full 0.968
_diffrn_measured_fraction_theta_max 0.968
_diffrn_measurement_device '95mm CCD camera on \k-goniostat'
_diffrn_measurement_device_type KappaCCD
_diffrn_measurement_method 'CCD rotation images, thick slices'
_diffrn_radiation_monochromator 'horizonally mounted graphite crystal'
_diffrn_radiation_probe x-ray
_diffrn_radiation_source 'fine-focus sealed tube'
_diffrn_radiation_type Mok\a
_diffrn_radiation_wavelength 0.71073
_diffrn_reflns_av_R_equivalents 0.0559
_diffrn_reflns_av_sigmaI/netI 0.0835
_diffrn_reflns_limit_h_max 22
_diffrn_reflns_limit_h_min -23
_diffrn_reflns_limit_k_max 13
_diffrn_reflns_limit_k_min -14
_diffrn_reflns_limit_l_max 25
_diffrn_reflns_limit_l_min -22
_diffrn_reflns_number 24248
_diffrn_reflns_theta_full 27.50
_diffrn_reflns_theta_max 27.50
_diffrn_reflns_theta_min 6.45
_diffrn_source 'Enraf Nonius FR590'
_exptl_absorpt_coefficient_mu none
_exptl_crystal_colour black
_exptl_crystal_density_diffrn 1.215
_exptl_crystal_density_method 'not measured'
_exptl_crystal_description 'irregular prism'
_exptl_crystal_F_000 1456
_exptl_crystal_size_max 0.24
_exptl_crystal_size_mid 0.19
_exptl_crystal_size_min 0.16
_refine_diff_density_max 1.558
_refine_diff_density_min -0.392
_refine_diff_density_rms 0.090
_refine_ls_extinction_method none
_refine_ls_goodness_of_fit_ref 1.056
_refine_ls_hydrogen_treatment mixed
_refine_ls_matrix_type full
_refine_ls_number_parameters 447
_refine_ls_number_reflns 8364
_refine_ls_number_restraints 0
_refine_ls_restrained_S_all 1.056
_refine_ls_R_factor_all 0.1257
_refine_ls_R_factor_gt 0.0639
_refine_ls_shift/su_max 0.000
_refine_ls_shift/su_mean 0.000
_refine_ls_structure_factor_coef Fsqd
_refine_ls_weighting_details 'calc w=1/[\s^2^(Fo^2^)+(0.1014P)^2^+4.9304P] where P=(Fo^2^+2Fc^2^)/3'
_refine_ls_weighting_scheme calc
_refine_ls_wR_factor_gt 0.1853
_refine_ls_wR_factor_ref 0.2176
_reflns_number_gt 4835
_reflns_number_total 8364
_reflns_threshold_expression >2sigma(I)
_cod_data_source_file b617604f.txt
_cod_data_source_block compound_5
_cod_original_cell_volume 3755.0(7)
_cod_original_sg_symbol_H-M 'P 21/c'
_cod_database_code 7005196

loop_
_symmetry_equiv_pos_as_xyz
'x, y, z'
'-x, y+1/2, -z+1/2'
'-x, -y, -z'
'x, -y-1/2, z-1/2'

loop_
_atom_site_label
_atom_site_type_symbol
_atom_site_fract_x
_atom_site_fract_y
_atom_site_fract_z
_atom_site_U_iso_or_equiv
_atom_site_adp_type
_atom_site_occupancy
_atom_site_symmetry_multiplicity
_atom_site_calc_flag
_atom_site_refinement_flags
_atom_site_disorder_assembly
_atom_site_disorder_group
Co1 Co 0.18854(3) 0.00145(5) 0.29753(3) 0.02830(18) Uani 1 1 d . . .
Na1 Na -0.00022(10) -0.25109(17) 0.01879(8) 0.0421(4) Uani 1 1 d . . .
O1 O 0.26673(16) -0.0889(3) 0.28393(15) 0.0403(7) Uani 1 1 d . . .
O2 O 0.26619(16) 0.0950(3) 0.34969(16) 0.0412(7) Uani 1 1 d . . .
O3 O 0.06911(16) -0.1477(3) 0.11612(14) 0.0354(7) Uani 1 1 d . . .
O4 O 0.06953(16) 0.1454(3) 0.41960(14) 0.0341(7) Uani 1 1 d . . .
O1W O 0.0267(3) -0.3948(4) -0.0515(2) 0.0721(12) Uani 1 1 d . . .
O2W O -0.0281(3) -0.1059(4) -0.0657(2) 0.0724(12) Uani 1 1 d . . .
N1 N 0.10906(18) -0.0756(3) 0.22915(16) 0.0280(7) Uani 1 1 d . . .
N2 N 0.10905(18) 0.0755(3) 0.32629(16) 0.0278(7) Uani 1 1 d . . .
C1 C 0.3304(2) -0.2547(4) 0.2510(2) 0.0379(10) Uani 1 1 d . . .
C2 C 0.3274(3) -0.3450(5) 0.2031(2) 0.0416(11) Uani 1 1 d . . .
C3 C 0.2622(2) -0.3694(4) 0.1456(2) 0.0354(9) Uani 1 1 d . . .
C4 C 0.1973(2) -0.2969(4) 0.1378(2) 0.0302(9) Uani 1 1 d . . .
C5 C 0.1955(2) -0.2062(4) 0.18535(19) 0.0276(8) Uani 1 1 d . . .
C6 C 0.2632(2) -0.1819(4) 0.2415(2) 0.0305(9) Uani 1 1 d . . .
C7 C 0.1206(2) -0.1400(4) 0.17421(19) 0.0272(8) Uani 1 1 d . . .
C8 C 0.0321(2) -0.0403(4) 0.2315(2) 0.0282(8) Uani 1 1 d . . .
C9 C -0.0390(2) -0.0827(4) 0.1871(2) 0.0384(10) Uani 1 1 d . . .
C10 C -0.1094(3) -0.0413(5) 0.1964(3) 0.0453(12) Uani 1 1 d . . .
C11 C -0.1095(3) 0.0411(5) 0.2474(3) 0.0471(12) Uani 1 1 d . . .
C12 C -0.0386(2) 0.0820(4) 0.2928(2) 0.0380(10) Uani 1 1 d . . .
C13 C 0.0321(2) 0.0397(4) 0.2848(2) 0.0279(8) Uani 1 1 d . . .
C14 C 0.1208(2) 0.1390(3) 0.38773(19) 0.0263(8) Uani 1 1 d . . .
C15 C 0.1951(2) 0.2077(3) 0.41440(19) 0.0266(8) Uani 1 1 d . . .
C16 C 0.2616(2) 0.1865(4) 0.3909(2) 0.0314(9) Uani 1 1 d . . .
C17 C 0.3279(2) 0.2620(4) 0.4151(2) 0.0406(11) Uani 1 1 d . . .
C18 C 0.3251(3) 0.3506(4) 0.4628(2) 0.0415(11) Uani 1 1 d . . .
C19 C 0.2608(2) 0.3712(4) 0.4884(2) 0.0364(10) Uani 1 1 d . . .
C20 C 0.1968(2) 0.2966(4) 0.4632(2) 0.0306(9) Uani 1 1 d . . .
C21 C 0.4056(3) -0.2298(6) 0.3121(3) 0.0627(16) Uani 1 1 d . . .
C22 C 0.4681(4) -0.3265(7) 0.3158(4) 0.094(3) Uani 1 1 d . . .
H22A H 0.4808 -0.3294 0.2716 0.142 Uiso 1 1 calc R . .
H22B H 0.4480 -0.4024 0.3249 0.142 Uiso 1 1 calc R . .
H22C H 0.5147 -0.3079 0.3533 0.142 Uiso 1 1 calc R . .
C23 C 0.4400(4) -0.1107(7) 0.2951(4) 0.096(3) Uani 1 1 d . . .
H23A H 0.4507 -0.1167 0.2501 0.144 Uiso 1 1 calc R . .
H23B H 0.4880 -0.0936 0.3313 0.144 Uiso 1 1 calc R . .
H23C H 0.4028 -0.0478 0.2934 0.144 Uiso 1 1 calc R . .
C24 C 0.3883(4) -0.2252(9) 0.3821(3) 0.101(3) Uani 1 1 d . . .
H24A H 0.4360 -0.2090 0.4188 0.151 Uiso 1 1 calc R . .
H24B H 0.3672 -0.3004 0.3911 0.151 Uiso 1 1 calc R . .
H24C H 0.3506 -0.1634 0.3812 0.151 Uiso 1 1 calc R . .
C25 C 0.2609(3) -0.4692(4) 0.0917(3) 0.0465(12) Uani 1 1 d . . .
C26 C 0.3364(4) -0.5403(7) 0.1102(4) 0.090(2) Uani 1 1 d . . .
H26A H 0.3331 -0.6010 0.0751 0.136 Uiso 1 1 calc R . .
H26B H 0.3443 -0.5767 0.1558 0.136 Uiso 1 1 calc R . .
H26C H 0.3798 -0.4883 0.1114 0.136 Uiso 1 1 calc R . .
C27 C 0.2461(5) -0.4158(6) 0.0177(3) 0.079(2) Uani 1 1 d . . .
H27A H 0.1983 -0.3701 0.0062 0.118 Uiso 1 1 calc R . .
H27B H 0.2414 -0.4787 -0.0163 0.118 Uiso 1 1 calc R . .
H27C H 0.2893 -0.3649 0.0166 0.118 Uiso 1 1 calc R . .
C28 C 0.1934(4) -0.5551(6) 0.0915(4) 0.0760(18) Uani 1 1 d . . .
H28A H 0.1445 -0.5122 0.0795 0.114 Uiso 1 1 calc R . .
H28B H 0.2025 -0.5899 0.1377 0.114 Uiso 1 1 calc R . .
H28C H 0.1910 -0.6169 0.0573 0.114 Uiso 1 1 calc R . .
C29 C 0.2595(3) 0.4694(4) 0.5420(2) 0.0445(11) Uani 1 1 d . . .
C30 C 0.1907(4) 0.5533(5) 0.5081(3) 0.0665(16) Uani 1 1 d . . .
H30A H 0.1885 0.6155 0.5409 0.100 Uiso 1 1 calc R . .
H30B H 0.1423 0.5092 0.4963 0.100 Uiso 1 1 calc R . .
H30C H 0.1983 0.5877 0.4659 0.100 Uiso 1 1 calc R . .
C31 C 0.2479(4) 0.4151(6) 0.6090(3) 0.0714(17) Uani 1 1 d . . .
H31A H 0.2470 0.4773 0.6422 0.107 Uiso 1 1 calc R . .
H31B H 0.2904 0.3613 0.6296 0.107 Uiso 1 1 calc R . .
H31C H 0.1989 0.3724 0.5975 0.107 Uiso 1 1 calc R . .
C32 C 0.3346(4) 0.5428(6) 0.5619(4) 0.080(2) Uani 1 1 d . . .
H32A H 0.3310 0.6028 0.5956 0.120 Uiso 1 1 calc R . .
H32B H 0.3415 0.5802 0.5203 0.120 Uiso 1 1 calc R . .
H32C H 0.3786 0.4918 0.5825 0.120 Uiso 1 1 calc R . .
C33 C 0.4018(3) 0.2431(7) 0.3900(3) 0.073(2) Uani 1 1 d . . .
C34 C 0.3805(5) 0.2453(9) 0.3101(4) 0.115(3) Uani 1 1 d . . .
H34A H 0.4270 0.2328 0.2952 0.172 Uiso 1 1 calc R . .
H34B H 0.3578 0.3212 0.2931 0.172 Uiso 1 1 calc R . .
H34C H 0.3430 0.1834 0.2911 0.172 Uiso 1 1 calc R . .
C35 C 0.4398(4) 0.1249(7) 0.4201(5) 0.103(3) Uani 1 1 d . . .
H35A H 0.4859 0.1116 0.4049 0.155 Uiso 1 1 calc R . .
H35B H 0.4030 0.0612 0.4035 0.155 Uiso 1 1 calc R . .
H35C H 0.4542 0.1277 0.4709 0.155 Uiso 1 1 calc R . .
C36 C 0.4639(4) 0.3412(8) 0.4192(4) 0.100(3) Uani 1 1 d . . .
H36A H 0.5093 0.3271 0.4030 0.149 Uiso 1 1 calc R . .
H36B H 0.4790 0.3399 0.4701 0.149 Uiso 1 1 calc R . .
H36C H 0.4419 0.4177 0.4027 0.149 Uiso 1 1 calc R . .
H20 H 0.151(2) 0.309(3) 0.4772(19) 0.023(10) Uiso 1 1 d . . .
H2 H 0.370(2) -0.396(4) 0.209(2) 0.028(10) Uiso 1 1 d . . .
H9 H -0.037(2) -0.140(4) 0.154(2) 0.022(10) Uiso 1 1 d . . .
H12 H -0.039(2) 0.143(4) 0.325(2) 0.023(10) Uiso 1 1 d . . .
H18 H 0.369(3) 0.407(4) 0.478(2) 0.047(13) Uiso 1 1 d . . .
H10 H -0.159(3) -0.075(4) 0.169(2) 0.044(12) Uiso 1 1 d . . .
H11 H -0.159(3) 0.075(5) 0.252(3) 0.061(15) Uiso 1 1 d . . .
H4 H 0.152(3) -0.314(4) 0.100(2) 0.040(12) Uiso 1 1 d . . .

loop_
_atom_site_aniso_label
_atom_site_aniso_U_11
_atom_site_aniso_U_22
_atom_site_aniso_U_33
_atom_site_aniso_U_23
_atom_site_aniso_U_13
_atom_site_aniso_U_12
Co1 0.0240(3) 0.0320(3) 0.0277(3) -0.0086(2) 0.00543(19) -0.0014(2)
Na1 0.0466(10) 0.0459(11) 0.0333(9) -0.0020(8) 0.0107(7) -0.0036(8)
O1 0.0277(14) 0.0451(19) 0.0436(17) -0.0213(15) 0.0030(12) 0.0019(13)
O2 0.0292(15) 0.0472(19) 0.0464(17) -0.0244(15) 0.0097(13) -0.0059(13)
O3 0.0322(15) 0.0425(18) 0.0277(14) -0.0085(13) 0.0024(11) 0.0039(13)
O4 0.0316(14) 0.0389(17) 0.0323(14) -0.0091(13) 0.0097(12) -0.0050(13)
O1W 0.102(3) 0.053(2) 0.069(2) -0.006(2) 0.036(2) 0.016(2)
O2W 0.098(3) 0.061(3) 0.056(2) 0.0161(19) 0.018(2) 0.020(2)
N1 0.0250(16) 0.0302(19) 0.0278(16) -0.0062(14) 0.0060(12) 0.0004(14)
N2 0.0255(16) 0.0279(18) 0.0286(16) -0.0054(14) 0.0053(13) -0.0024(13)
C1 0.030(2) 0.045(3) 0.037(2) -0.003(2) 0.0056(17) 0.0073(19)
C2 0.037(2) 0.043(3) 0.045(3) -0.007(2) 0.012(2) 0.012(2)
C3 0.038(2) 0.035(2) 0.036(2) -0.0047(19) 0.0150(18) 0.0016(19)
C4 0.032(2) 0.030(2) 0.028(2) 0.0002(17) 0.0089(17) 0.0001(17)
C5 0.0292(19) 0.027(2) 0.0272(19) -0.0003(16) 0.0092(15) -0.0016(16)
C6 0.032(2) 0.031(2) 0.029(2) -0.0017(17) 0.0087(16) 0.0018(17)
C7 0.0278(19) 0.027(2) 0.0270(19) -0.0025(16) 0.0086(15) -0.0017(16)
C8 0.0250(19) 0.029(2) 0.029(2) -0.0014(17) 0.0061(15) 0.0008(16)
C9 0.031(2) 0.044(3) 0.038(2) -0.018(2) 0.0082(18) -0.0017(19)
C10 0.025(2) 0.059(3) 0.049(3) -0.025(2) 0.0058(19) -0.005(2)
C11 0.027(2) 0.061(3) 0.051(3) -0.024(2) 0.008(2) 0.001(2)
C12 0.032(2) 0.042(3) 0.038(2) -0.015(2) 0.0072(17) 0.0040(19)
C13 0.0261(19) 0.029(2) 0.027(2) -0.0012(16) 0.0044(15) -0.0025(16)
C14 0.0292(19) 0.025(2) 0.0251(18) 0.0000(16) 0.0080(15) 0.0020(16)
C15 0.032(2) 0.023(2) 0.0231(18) -0.0003(16) 0.0045(15) -0.0030(16)
C16 0.034(2) 0.032(2) 0.027(2) -0.0033(17) 0.0061(16) -0.0061(17)
C17 0.032(2) 0.048(3) 0.042(2) -0.012(2) 0.0115(18) -0.011(2)
C18 0.036(2) 0.042(3) 0.045(3) -0.013(2) 0.0085(19) -0.014(2)
C19 0.037(2) 0.032(2) 0.035(2) -0.0059(19) 0.0028(17) -0.0053(19)
C20 0.031(2) 0.031(2) 0.030(2) 0.0004(17) 0.0070(16) -0.0008(17)
C21 0.040(3) 0.084(4) 0.051(3) -0.023(3) -0.008(2) 0.021(3)
C22 0.054(4) 0.114(6) 0.090(5) -0.024(4) -0.019(3) 0.042(4)
C23 0.040(3) 0.100(6) 0.137(6) -0.058(5) 0.008(3) -0.015(3)
C24 0.081(5) 0.160(8) 0.042(3) -0.017(4) -0.015(3) 0.038(5)
C25 0.049(3) 0.042(3) 0.049(3) -0.013(2) 0.015(2) 0.009(2)
C26 0.079(4) 0.086(5) 0.095(5) -0.046(4) 0.006(4) 0.034(4)
C27 0.120(6) 0.070(4) 0.054(3) -0.025(3) 0.036(3) 0.006(4)
C28 0.086(5) 0.059(4) 0.086(4) -0.039(4) 0.030(4) -0.008(3)
C29 0.047(3) 0.041(3) 0.043(3) -0.015(2) 0.008(2) -0.008(2)
C30 0.080(4) 0.044(3) 0.071(4) -0.029(3) 0.015(3) 0.007(3)
C31 0.104(5) 0.059(4) 0.051(3) -0.024(3) 0.023(3) -0.002(3)
C32 0.069(4) 0.066(4) 0.103(5) -0.052(4) 0.022(3) -0.022(3)
C33 0.045(3) 0.101(5) 0.084(4) -0.048(4) 0.037(3) -0.034(3)
C34 0.105(6) 0.185(9) 0.080(5) -0.052(5) 0.067(4) -0.066(6)
C35 0.038(3) 0.101(6) 0.163(7) -0.069(6) 0.017(4) 0.003(4)
C36 0.063(4) 0.117(6) 0.134(6) -0.056(5) 0.054(4) -0.055(4)

loop_
_atom_type_symbol
_atom_type_description
_atom_type_scat_dispersion_real
_atom_type_scat_dispersion_imag
_atom_type_scat_source
C C 0.0033 0.0016 'International Tables Vol C Tables 4.2.6.8 and 6.1.1.4'
H H 0.0000 0.0000 'International Tables Vol C Tables 4.2.6.8 and 6.1.1.4'
Co Co 0.3494 0.9721 'International Tables Vol C Tables 4.2.6.8 and 6.1.1.4'
N N 0.0061 0.0033 'International Tables Vol C Tables 4.2.6.8 and 6.1.1.4'
Na Na 0.0362 0.0249 'International Tables Vol C Tables 4.2.6.8 and 6.1.1.4'
O O 0.0106 0.0060 'International Tables Vol C Tables 4.2.6.8 and 6.1.1.4'

loop_
_geom_angle_atom_site_label_1
_geom_angle_atom_site_label_2
_geom_angle_atom_site_label_3
_geom_angle
_geom_angle_site_symmetry_1
_geom_angle_site_symmetry_3
_geom_angle_publ_flag
O1 Co1 O2 85.28(13) . . ?
O1 Co1 N2 168.97(14) . . ?
O2 Co1 N2 95.04(13) . . ?
O1 Co1 N1 94.96(13) . . ?
O2 Co1 N1 168.79(15) . . ?
N2 Co1 N1 86.86(13) . . ?
O1W Na1 O4 101.68(15) . 2_545 ?
O1W Na1 O3 136.11(16) . . ?
O4 Na1 O3 93.14(12) 2_545 . ?
O1W Na1 O2W 95.90(16) . . ?
O4 Na1 O2W 135.74(16) 2_545 . ?
O3 Na1 O2W 101.68(15) . . ?
C6 O1 Co1 129.6(2) . . ?
C16 O2 Co1 129.1(3) . . ?
C7 O3 Na1 152.4(3) . . ?
C14 O4 Na1 151.7(3) . 2 ?
C7 N1 C8 122.1(3) . . ?
C7 N1 Co1 124.5(2) . . ?
C8 N1 Co1 112.3(2) . . ?
C14 N2 C13 122.0(3) . . ?
C14 N2 Co1 124.4(2) . . ?
C13 N2 Co1 112.5(2) . . ?
C2 C1 C6 118.0(4) . . ?
C2 C1 C21 121.6(4) . . ?
C6 C1 C21 120.4(4) . . ?
C1 C2 C3 124.2(4) . . ?
C4 C3 C2 116.5(4) . . ?
C4 C3 C25 120.3(4) . . ?
C2 C3 C25 123.2(4) . . ?
C3 C4 C5 122.4(4) . . ?
C4 C5 C6 119.6(4) . . ?
C4 C5 C7 117.4(3) . . ?
C6 C5 C7 123.0(3) . . ?
O1 C6 C5 121.7(4) . . ?
O1 C6 C1 119.0(3) . . ?
C5 C6 C1 119.3(4) . . ?
O3 C7 N1 121.9(3) . . ?
O3 C7 C5 119.4(3) . . ?
N1 C7 C5 118.6(3) . . ?
C13 C8 C9 120.2(4) . . ?
C13 C8 N1 114.2(3) . . ?
C9 C8 N1 125.6(4) . . ?
C10 C9 C8 119.1(4) . . ?
C11 C10 C9 120.7(4) . . ?
C10 C11 C12 120.4(4) . . ?
C13 C12 C11 119.4(4) . . ?
C8 C13 C12 120.2(3) . . ?
C8 C13 N2 114.2(3) . . ?
C12 C13 N2 125.6(4) . . ?
O4 C14 N2 121.8(3) . . ?
O4 C14 C15 119.5(3) . . ?
N2 C14 C15 118.6(3) . . ?
C20 C15 C16 119.9(4) . . ?
C20 C15 C14 117.5(3) . . ?
C16 C15 C14 122.6(3) . . ?
O2 C16 C15 122.5(3) . . ?
O2 C16 C17 118.6(4) . . ?
C15 C16 C17 118.8(4) . . ?
C18 C17 C16 118.2(4) . . ?
C18 C17 C33 121.2(4) . . ?
C16 C17 C33 120.6(4) . . ?
C17 C18 C19 124.1(4) . . ?
C20 C19 C18 116.3(4) . . ?
C20 C19 C29 120.7(4) . . ?
C18 C19 C29 123.0(4) . . ?
C15 C20 C19 122.6(4) . . ?
C24 C21 C22 108.3(6) . . ?
C24 C21 C1 111.5(5) . . ?
C22 C21 C1 111.1(4) . . ?
C24 C21 C23 111.5(6) . . ?
C22 C21 C23 107.2(5) . . ?
C1 C21 C23 107.1(5) . . ?
C26 C25 C27 109.7(5) . . ?
C26 C25 C28 107.7(5) . . ?
C27 C25 C28 108.8(5) . . ?
C26 C25 C3 112.4(4) . . ?
C27 C25 C3 109.7(4) . . ?
C28 C25 C3 108.4(4) . . ?
C32 C29 C31 108.6(5) . . ?
C32 C29 C19 112.6(4) . . ?
C31 C29 C19 110.0(4) . . ?
C32 C29 C30 108.0(5) . . ?
C31 C29 C30 109.6(5) . . ?
C19 C29 C30 108.0(4) . . ?
C34 C33 C35 111.7(6) . . ?
C34 C33 C17 110.5(5) . . ?
C35 C33 C17 108.3(5) . . ?
C34 C33 C36 108.4(6) . . ?
C35 C33 C36 106.6(6) . . ?
C17 C33 C36 111.2(5) . . ?

loop_
_geom_bond_atom_site_label_1
_geom_bond_atom_site_label_2
_geom_bond_distance
_geom_bond_site_symmetry_2
_geom_bond_publ_flag
Co1 O1 1.798(3) . ?
Co1 O2 1.801(3) . ?
Co1 N2 1.858(3) . ?
Co1 N1 1.861(3) . ?
Na1 O1W 2.264(4) . ?
Na1 O4 2.277(3) 2_545 ?
Na1 O3 2.277(3) . ?
Na1 O2W 2.280(4) . ?
O1 C6 1.327(5) . ?
O2 C16 1.326(5) . ?
O3 C7 1.246(4) . ?
O4 C14 1.245(4) . ?
O4 Na1 2.277(3) 2 ?
N1 C7 1.364(5) . ?
N1 C8 1.435(5) . ?
N2 C14 1.368(5) . ?
N2 C13 1.433(5) . ?
C1 C2 1.375(6) . ?
C1 C6 1.414(6) . ?
C1 C21 1.543(6) . ?
C2 C3 1.395(6) . ?
C3 C4 1.380(6) . ?
C3 C25 1.540(6) . ?
C4 C5 1.390(6) . ?
C5 C6 1.407(5) . ?
C5 C7 1.483(5) . ?
C8 C13 1.381(6) . ?
C8 C9 1.396(5) . ?
C9 C10 1.392(6) . ?
C10 C11 1.366(7) . ?
C11 C12 1.395(6) . ?
C12 C13 1.391(6) . ?
C14 C15 1.486(5) . ?
C15 C20 1.381(6) . ?
C15 C16 1.404(5) . ?
C16 C17 1.417(6) . ?
C17 C18 1.379(6) . ?
C17 C33 1.541(7) . ?
C18 C19 1.390(6) . ?
C19 C20 1.383(6) . ?
C19 C29 1.531(6) . ?
C21 C24 1.496(8) . ?
C21 C22 1.538(8) . ?
C21 C23 1.545(10) . ?
C25 C26 1.510(8) . ?
C25 C27 1.528(8) . ?
C25 C28 1.536(8) . ?
C29 C32 1.518(7) . ?
C29 C31 1.521(8) . ?
C29 C30 1.534(8) . ?
C33 C34 1.511(9) . ?
C33 C35 1.529(11) . ?
C33 C36 1.547(8) . ?
